data_7058971
loop_
_publ_author_name
'Br\"ullingen, Eric'
'Neud\"orfl, J\"org-Martin'
'Goldfuss, Bernd'

_publ_section_title
;
 Ligand's electronegativity controls the sense of enantioselectivity in
 BIFOP-X palladium-catalyzed allylic alkylations
;
_journal_issue 39
_journal_name_full 'New Journal of Chemistry'
_journal_page_first 15743
_journal_paper_doi 10.1039/C9NJ02798J
_journal_volume 43
_journal_year 2019
_chemical_formula_moiety 'C32 H41 N O4'
_chemical_formula_sum 'C32 H41 N O4'
_chemical_formula_weight 503.66
_space_group_crystal_system triclinic
_space_group_IT_number 2
_space_group_name_Hall '-P 1'
_space_group_name_H-M_alt 'P -1'
_atom_sites_solution_hydrogens mixed
_audit_creation_method SHELXL-2014/7
_audit_update_record
;
2018-12-20 deposited with the CCDC.	2019-09-09 downloaded from the CCDC.
;
_cell_angle_alpha 97.302(3)
_cell_angle_beta 98.335(4)
_cell_angle_gamma 94.869(4)
_cell_formula_units_Z 2
_cell_length_a 8.0376(5)
_cell_length_b 12.5422(9)
_cell_length_c 13.6773(8)
_cell_measurement_reflns_used 9194
_cell_measurement_temperature 100(2)
_cell_measurement_theta_max 27.492
_cell_measurement_theta_min 1.520
_cell_volume 1345.65(15)
_computing_cell_refinement 'Nonius DENZO (Otwinowski, Minor 1997)'
_computing_data_collection 'Nonius COLLECT'
_computing_data_reduction 'Nonius DENZO (Otwinowski, Minor 1997)'
_computing_molecular_graphics 'SCHAKAL99 (E. Keller 1999)'
_computing_publication_material 'PLATON (A. L. Spek 1980-2017)'
_computing_structure_refinement
;
SHELXL-2014/7 (Sheldrick, 2014)
SHELXLE (C. B. Huebschle 2016)'
;
_computing_structure_solution 'SHELXt  (Sheldrick, 2015)'
_diffrn_ambient_temperature 100(2)
_diffrn_measured_fraction_theta_full 0.999
_diffrn_measured_fraction_theta_max 0.994
_diffrn_measurement_device_type 'Nonius KappaCCD'
_diffrn_measurement_method 'phi / omega scans'
_diffrn_radiation_type MoK\a
_diffrn_radiation_wavelength 0.71073
_diffrn_reflns_av_R_equivalents 0.0315
_diffrn_reflns_av_unetI/netI 0.0951
_diffrn_reflns_Laue_measured_fraction_full 0.999
_diffrn_reflns_Laue_measured_fraction_max 0.994
_diffrn_reflns_limit_h_max 10
_diffrn_reflns_limit_h_min -10
_diffrn_reflns_limit_k_max 16
_diffrn_reflns_limit_k_min -16
_diffrn_reflns_limit_l_max 17
_diffrn_reflns_limit_l_min -16
_diffrn_reflns_number 9194
_diffrn_reflns_point_group_measured_fraction_full 0.999
_diffrn_reflns_point_group_measured_fraction_max 0.994
_diffrn_reflns_theta_full 25.242
_diffrn_reflns_theta_max 27.492
_diffrn_reflns_theta_min 1.520
_diffrn_source 'sealed tube'
_exptl_absorpt_coefficient_mu 0.081
_exptl_absorpt_correction_type none
_exptl_crystal_colour colourless
_exptl_crystal_density_diffrn 1.243
_exptl_crystal_description prism
_exptl_crystal_F_000 544
_exptl_crystal_size_max 0.300
_exptl_crystal_size_mid 0.300
_exptl_crystal_size_min 0.300
_refine_diff_density_max 0.254
_refine_diff_density_min -0.465
_refine_diff_density_rms 0.066
_refine_ls_extinction_method none
_refine_ls_goodness_of_fit_ref 0.994
_refine_ls_hydrogen_treatment mixed
_refine_ls_matrix_type full
_refine_ls_number_parameters 348
_refine_ls_number_reflns 6151
_refine_ls_number_restraints 0
_refine_ls_restrained_S_all 0.994
_refine_ls_R_factor_all 0.1088
_refine_ls_R_factor_gt 0.0536
_refine_ls_shift/su_max 0.000
_refine_ls_shift/su_mean 0.000
_refine_ls_structure_factor_coef Fsqd
_refine_ls_weighting_details 'w=1/[\s^2^(Fo^2^)+(0.0819P)^2^] where P=(Fo^2^+2Fc^2^)/3'
_refine_ls_weighting_scheme calc
_refine_ls_wR_factor_gt 0.1377
_refine_ls_wR_factor_ref 0.1619
_reflns_Friedel_coverage 0.000
_reflns_number_gt 3579
_reflns_number_total 6151
_reflns_threshold_expression 'I > 2\s(I)'
_cod_data_source_file c9nj02798j2.cif
_cod_data_source_block eb013
_cod_database_code 7058971
_shelx_shelxl_version_number 2014/7
_shelx_space_group_comment
;
The symmetry employed for this shelxl refinement is uniquely defined
by the following loop, which should always be used as a source of
symmetry information in preference to the above space-group names.
They are only intended as comments.
;
_shelx_estimated_absorpt_t_min 0.976
_shelx_estimated_absorpt_t_max 0.976

loop_
_space_group_symop_operation_xyz
'x, y, z'
'-x, -y, -z'

loop_
_atom_site_label
_atom_site_type_symbol
_atom_site_fract_x
_atom_site_fract_y
_atom_site_fract_z
_atom_site_U_iso_or_equiv
_atom_site_adp_type
_atom_site_occupancy
_atom_site_site_symmetry_order
_atom_site_calc_flag
_atom_site_refinement_flags_posn
_atom_site_refinement_flags_adp
O1 O 0.1265(2) 0.57245(14) 0.57352(12) 0.0398(5) Uani 1 1 d . .
O2 O -0.0714(2) 0.67821(15) 0.58888(12) 0.0393(5) Uani 1 1 d . .
O3 O 0.4199(2) 0.69083(12) 0.19906(12) 0.0207(4) Uani 1 1 d . .
O4 O 0.42602(18) 0.88952(13) 0.32654(11) 0.0213(4) Uani 1 1 d . .
N1 N 0.0394(2) 0.64213(16) 0.54393(14) 0.0299(5) Uani 1 1 d . .
C1 C 0.0680(3) 0.68391(17) 0.45214(15) 0.0188(5) Uani 1 1 d . .
C2 C 0.1744(3) 0.63377(17) 0.39565(15) 0.0187(5) Uani 1 1 d . .
H2 H 0.2227 0.5721 0.4161 0.022 Uiso 1 1 calc R U
C3 C 0.2135(2) 0.67105(16) 0.30881(15) 0.0159(5) Uani 1 1 d . .
C4 C 0.3392(3) 0.61311(17) 0.25021(15) 0.0176(5) Uani 1 1 d . .
C5 C 0.2558(3) 0.50592(17) 0.17691(15) 0.0200(5) Uani 1 1 d . .
C6 C 0.3775(3) 0.42163(18) 0.20778(15) 0.0232(5) Uani 1 1 d . .
H6 H 0.3274 0.3450 0.1865 0.028 Uiso 1 1 calc R U
C7 C 0.4194(3) 0.45276(17) 0.32120(15) 0.0224(5) Uani 1 1 d . .
H7A H 0.5063 0.4107 0.3523 0.027 Uiso 1 1 calc R U
H7B H 0.3181 0.4479 0.3544 0.027 Uiso 1 1 calc R U
C8 C 0.4886(3) 0.57077(17) 0.31738(15) 0.0188(5) Uani 1 1 d . .
C9 C 0.6278(3) 0.54788(19) 0.25214(17) 0.0267(6) Uani 1 1 d . .
H9A H 0.7333 0.5342 0.2937 0.032 Uiso 1 1 calc R U
H9B H 0.6528 0.6097 0.2163 0.032 Uiso 1 1 calc R U
C10 C 0.5518(3) 0.44565(19) 0.17757(17) 0.0299(6) Uani 1 1 d . .
H10A H 0.5416 0.4605 0.1077 0.036 Uiso 1 1 calc R U
H10B H 0.6213 0.3849 0.1855 0.036 Uiso 1 1 calc R U
C11 C 0.5644(3) 0.64279(18) 0.41457(15) 0.0240(5) Uani 1 1 d . .
H11A H 0.6613 0.6112 0.4473 0.036 Uiso 1 1 calc R U
H11B H 0.4789 0.6487 0.4587 0.036 Uiso 1 1 calc R U
H11C H 0.6017 0.7148 0.4002 0.036 Uiso 1 1 calc R U
C12 C 0.0770(3) 0.46862(18) 0.19405(16) 0.0238(5) Uani 1 1 d . .
H12A H 0.0032 0.5256 0.1824 0.036 Uiso 1 1 calc R U
H12B H 0.0807 0.4536 0.2629 0.036 Uiso 1 1 calc R U
H12C H 0.0328 0.4028 0.1478 0.036 Uiso 1 1 calc R U
C13 C 0.2446(3) 0.52025(18) 0.06657(15) 0.0260(5) Uani 1 1 d . .
H13A H 0.2098 0.4502 0.0249 0.039 Uiso 1 1 calc R U
H13B H 0.3555 0.5491 0.0539 0.039 Uiso 1 1 calc R U
H13C H 0.1614 0.5706 0.0504 0.039 Uiso 1 1 calc R U
C14 C 0.1364(2) 0.76208(16) 0.28140(14) 0.0163(5) Uani 1 1 d . .
C15 C 0.1420(3) 0.80736(16) 0.18453(15) 0.0167(5) Uani 1 1 d . .
C16 C 0.2531(3) 0.89404(17) 0.16780(15) 0.0184(5) Uani 1 1 d . .
C17 C 0.3931(3) 0.95587(16) 0.25012(15) 0.0175(5) Uani 1 1 d . .
C18 C 0.3391(3) 1.06790(17) 0.30000(16) 0.0219(5) Uani 1 1 d . .
C19 C 0.4918(3) 1.14826(18) 0.29368(17) 0.0277(6) Uani 1 1 d . .
H19 H 0.4667 1.2253 0.3014 0.033 Uiso 1 1 calc R U
C20 C 0.5388(3) 1.10928(18) 0.19172(17) 0.0284(6) Uani 1 1 d . .
H20A H 0.6438 1.1491 0.1794 0.034 Uiso 1 1 calc R U
H20B H 0.4458 1.1107 0.1360 0.034 Uiso 1 1 calc R U
C21 C 0.5642(3) 0.99369(18) 0.21437(16) 0.0230(5) Uani 1 1 d . .
C22 C 0.6991(3) 1.02301(19) 0.30894(17) 0.0300(6) Uani 1 1 d . .
H22A H 0.6965 0.9654 0.3521 0.036 Uiso 1 1 calc R U
H22B H 0.8137 1.0337 0.2909 0.036 Uiso 1 1 calc R U
C23 C 0.6503(3) 1.12920(19) 0.36204(18) 0.0326(6) Uani 1 1 d . .
H23A H 0.6262 1.1209 0.4298 0.039 Uiso 1 1 calc R U
H23B H 0.7410 1.1891 0.3670 0.039 Uiso 1 1 calc R U
C24 C 0.6241(3) 0.9148(2) 0.13611(18) 0.0312(6) Uani 1 1 d . .
H24A H 0.5409 0.9032 0.0749 0.047 Uiso 1 1 calc R U
H24B H 0.6368 0.8457 0.1614 0.047 Uiso 1 1 calc R U
H24C H 0.7332 0.9445 0.1217 0.047 Uiso 1 1 calc R U
C25 C 0.1793(3) 1.10278(18) 0.24290(17) 0.0279(6) Uani 1 1 d . .
H25A H 0.1523 1.1707 0.2780 0.042 Uiso 1 1 calc R U
H25B H 0.0849 1.0467 0.2387 0.042 Uiso 1 1 calc R U
H25C H 0.1983 1.1133 0.1754 0.042 Uiso 1 1 calc R U
C26 C 0.3052(3) 1.06414(19) 0.40728(16) 0.0308(6) Uani 1 1 d . .
H26A H 0.2944 1.1373 0.4389 0.046 Uiso 1 1 calc R U
H26B H 0.3993 1.0349 0.4454 0.046 Uiso 1 1 calc R U
H26C H 0.2002 1.0178 0.4060 0.046 Uiso 1 1 calc R U
C27 C 0.2304(3) 0.92428(18) 0.07130(15) 0.0228(5) Uani 1 1 d . .
H27 H 0.3061 0.9805 0.0570 0.027 Uiso 1 1 calc R U
C28 C 0.1022(3) 0.87533(18) -0.00325(16) 0.0250(5) Uani 1 1 d . .
H28 H 0.0913 0.8979 -0.0674 0.030 Uiso 1 1 calc R U
C29 C -0.0098(3) 0.79387(18) 0.01520(16) 0.0250(5) Uani 1 1 d . .
H29 H -0.1000 0.7612 -0.0352 0.030 Uiso 1 1 calc R U
C30 C 0.0109(3) 0.76043(17) 0.10786(15) 0.0214(5) Uani 1 1 d . .
H30 H -0.0659 0.7038 0.1203 0.026 Uiso 1 1 calc R U
C31 C 0.0269(3) 0.80986(17) 0.34020(15) 0.0207(5) Uani 1 1 d . .
H31 H -0.0261 0.8700 0.3197 0.025 Uiso 1 1 calc R U
C32 C -0.0071(3) 0.77308(18) 0.42672(16) 0.0233(5) Uani 1 1 d . .
H32 H -0.0792 0.8078 0.4670 0.028 Uiso 1 1 calc R U
H1X H 0.357(3) 0.7041(18) 0.1593(17) 0.019(7) Uiso 1 1 d . .
H2X H 0.445(3) 0.834(2) 0.2932(17) 0.031(7) Uiso 1 1 d . .

loop_
_atom_site_aniso_label
_atom_site_aniso_U_11
_atom_site_aniso_U_22
_atom_site_aniso_U_33
_atom_site_aniso_U_23
_atom_site_aniso_U_13
_atom_site_aniso_U_12
O1 0.0474(11) 0.0397(11) 0.0379(10) 0.0151(8) 0.0105(9) 0.0148(9)
O2 0.0343(10) 0.0527(12) 0.0345(10) 0.0044(9) 0.0162(8) 0.0087(9)
O3 0.0216(9) 0.0206(9) 0.0233(9) 0.0113(7) 0.0071(7) 0.0039(7)
O4 0.0253(9) 0.0174(8) 0.0201(8) 0.0052(7) -0.0011(7) 0.0007(7)
N1 0.0278(11) 0.0312(12) 0.0303(11) 0.0014(9) 0.0060(9) 0.0019(10)
C1 0.0191(11) 0.0222(12) 0.0149(11) 0.0034(9) 0.0047(9) -0.0039(9)
C2 0.0179(11) 0.0173(11) 0.0198(11) 0.0027(9) 0.0014(9) -0.0013(9)
C3 0.0155(10) 0.0151(11) 0.0161(11) 0.0006(9) 0.0024(9) -0.0012(9)
C4 0.0188(11) 0.0174(11) 0.0188(11) 0.0066(9) 0.0065(9) 0.0016(9)
C5 0.0266(12) 0.0172(11) 0.0171(11) 0.0019(9) 0.0064(9) 0.0024(10)
C6 0.0342(13) 0.0162(11) 0.0205(11) 0.0034(9) 0.0067(10) 0.0057(10)
C7 0.0271(12) 0.0176(12) 0.0249(12) 0.0069(10) 0.0063(10) 0.0067(10)
C8 0.0182(11) 0.0198(11) 0.0209(11) 0.0076(9) 0.0064(9) 0.0038(9)
C9 0.0235(12) 0.0300(14) 0.0325(13) 0.0152(11) 0.0112(10) 0.0094(11)
C10 0.0357(14) 0.0318(14) 0.0276(13) 0.0077(11) 0.0123(11) 0.0163(12)
C11 0.0204(11) 0.0242(13) 0.0266(12) 0.0051(10) 0.0011(10) -0.0002(10)
C12 0.0285(13) 0.0206(12) 0.0205(12) -0.0012(10) 0.0040(10) -0.0013(10)
C13 0.0352(13) 0.0226(13) 0.0203(12) 0.0015(10) 0.0061(10) 0.0024(11)
C14 0.0146(10) 0.0158(11) 0.0170(11) 0.0009(9) 0.0013(9) -0.0035(9)
C15 0.0191(11) 0.0157(11) 0.0169(11) 0.0031(9) 0.0062(9) 0.0038(9)
C16 0.0196(11) 0.0162(11) 0.0201(11) 0.0031(9) 0.0032(9) 0.0042(9)
C17 0.0195(11) 0.0146(11) 0.0193(11) 0.0065(9) 0.0021(9) 0.0016(9)
C18 0.0225(12) 0.0183(12) 0.0247(12) 0.0040(10) 0.0023(10) 0.0027(10)
C19 0.0315(13) 0.0150(12) 0.0340(14) 0.0030(10) -0.0012(11) -0.0004(10)
C20 0.0276(13) 0.0212(12) 0.0372(14) 0.0092(11) 0.0079(11) -0.0042(10)
C21 0.0195(11) 0.0207(12) 0.0313(13) 0.0096(10) 0.0077(10) 0.0010(10)
C22 0.0193(12) 0.0300(14) 0.0403(15) 0.0101(12) 0.0021(11) -0.0022(10)
C23 0.0255(13) 0.0288(14) 0.0407(15) 0.0061(12) -0.0004(11) -0.0061(11)
C24 0.0291(13) 0.0297(14) 0.0406(15) 0.0119(11) 0.0184(11) 0.0038(11)
C25 0.0273(13) 0.0234(13) 0.0333(13) 0.0018(11) 0.0044(11) 0.0076(10)
C26 0.0370(14) 0.0249(13) 0.0283(13) -0.0031(10) 0.0034(11) 0.0046(11)
C27 0.0282(12) 0.0191(12) 0.0228(12) 0.0085(10) 0.0050(10) 0.0019(10)
C28 0.0341(13) 0.0252(13) 0.0163(11) 0.0062(10) 0.0013(10) 0.0062(11)
C29 0.0268(12) 0.0224(12) 0.0224(12) -0.0001(10) -0.0046(10) 0.0032(10)
C30 0.0197(11) 0.0182(11) 0.0255(12) 0.0037(10) 0.0016(9) -0.0002(9)
C31 0.0202(11) 0.0179(12) 0.0247(12) 0.0047(10) 0.0049(9) 0.0019(9)
C32 0.0222(12) 0.0221(12) 0.0253(12) -0.0018(10) 0.0084(10) 0.0015(10)

loop_
_atom_type_symbol
_atom_type_description
_atom_type_scat_dispersion_real
_atom_type_scat_dispersion_imag
_atom_type_scat_source
C C 0.0033 0.0016 'International Tables Vol C Tables 4.2.6.8 and 6.1.1.4'
H H 0.0000 0.0000 'International Tables Vol C Tables 4.2.6.8 and 6.1.1.4'
N N 0.0061 0.0033 'International Tables Vol C Tables 4.2.6.8 and 6.1.1.4'
O O 0.0106 0.0060 'International Tables Vol C Tables 4.2.6.8 and 6.1.1.4'

loop_
_geom_angle_atom_site_label_1
_geom_angle_atom_site_label_2
_geom_angle_atom_site_label_3
_geom_angle
C4 O3 H1X 108.3(19)
C17 O4 H2X 100.4(17)
O1 N1 O2 122.8(2)
O1 N1 C1 118.84(19)
O2 N1 C1 118.40(18)
C2 C1 C32 122.3(2)
C2 C1 N1 118.11(19)
C32 C1 N1 119.60(19)
C1 C2 C3 121.75(19)
C1 C2 H2 119.1
C3 C2 H2 119.1
C2 C3 C14 116.63(18)
C2 C3 C4 119.22(17)
C14 C3 C4 124.13(18)
O3 C4 C3 107.71(16)
O3 C4 C8 104.81(16)
C3 C4 C8 114.65(16)
O3 C4 C5 112.58(16)
C3 C4 C5 114.16(17)
C8 C4 C5 102.62(16)
C13 C5 C12 107.22(17)
C13 C5 C6 112.99(17)
C12 C5 C6 109.36(18)
C13 C5 C4 112.41(17)
C12 C5 C4 112.99(17)
C6 C5 C4 101.91(16)
C7 C6 C10 100.79(18)
C7 C6 C5 102.53(16)
C10 C6 C5 111.61(19)
C7 C6 H6 113.6
C10 C6 H6 113.6
C5 C6 H6 113.6
C6 C7 C8 95.13(16)
C6 C7 H7A 112.7
C8 C7 H7A 112.7
C6 C7 H7B 112.7
C8 C7 H7B 112.7
H7A C7 H7B 110.2
C11 C8 C7 118.95(17)
C11 C8 C9 110.30(18)
C7 C8 C9 98.69(18)
C11 C8 C4 116.76(17)
C7 C8 C4 102.66(17)
C9 C8 C4 107.52(17)
C8 C9 C10 104.53(18)
C8 C9 H9A 110.8
C10 C9 H9A 110.8
C8 C9 H9B 110.8
C10 C9 H9B 110.8
H9A C9 H9B 108.9
C6 C10 C9 102.38(17)
C6 C10 H10A 111.3
C9 C10 H10A 111.3
C6 C10 H10B 111.3
C9 C10 H10B 111.3
H10A C10 H10B 109.2
C8 C11 H11A 109.5
C8 C11 H11B 109.5
H11A C11 H11B 109.5
C8 C11 H11C 109.5
H11A C11 H11C 109.5
H11B C11 H11C 109.5
C5 C12 H12A 109.5
C5 C12 H12B 109.5
H12A C12 H12B 109.5
C5 C12 H12C 109.5
H12A C12 H12C 109.5
H12B C12 H12C 109.5
C5 C13 H13A 109.5
C5 C13 H13B 109.5
H13A C13 H13B 109.5
C5 C13 H13C 109.5
H13A C13 H13C 109.5
H13B C13 H13C 109.5
C31 C14 C3 119.85(19)
C31 C14 C15 113.91(17)
C3 C14 C15 125.76(18)
C30 C15 C16 119.32(19)
C30 C15 C14 113.37(19)
C16 C15 C14 127.10(18)
C27 C16 C15 116.81(19)
C27 C16 C17 120.3(2)
C15 C16 C17 122.89(18)
O4 C17 C16 108.32(16)
O4 C17 C21 109.70(16)
C16 C17 C21 115.77(17)
O4 C17 C18 108.03(16)
C16 C17 C18 112.62(15)
C21 C17 C18 102.08(16)
C25 C18 C26 106.16(19)
C25 C18 C19 109.22(18)
C26 C18 C19 113.25(19)
C25 C18 C17 113.72(17)
C26 C18 C17 112.55(17)
C19 C18 C17 102.08(17)
C23 C19 C20 100.48(19)
C23 C19 C18 112.17(19)
C20 C19 C18 103.16(18)
C23 C19 H19 113.3
C20 C19 H19 113.3
C18 C19 H19 113.3
C19 C20 C21 94.75(18)
C19 C20 H20A 112.8
C21 C20 H20A 112.8
C19 C20 H20B 112.8
C21 C20 H20B 112.8
H20A C20 H20B 110.2
C24 C21 C20 118.72(19)
C24 C21 C22 111.40(18)
C20 C21 C22 98.50(18)
C24 C21 C17 116.21(18)
C20 C21 C17 103.11(17)
C22 C21 C17 106.92(18)
C23 C22 C21 104.56(17)
C23 C22 H22A 110.8
C21 C22 H22A 110.8
C23 C22 H22B 110.8
C21 C22 H22B 110.8
H22A C22 H22B 108.9
C19 C23 C22 102.50(18)
C19 C23 H23A 111.3
C22 C23 H23A 111.3
C19 C23 H23B 111.3
C22 C23 H23B 111.3
H23A C23 H23B 109.2
C21 C24 H24A 109.5
C21 C24 H24B 109.5
H24A C24 H24B 109.5
C21 C24 H24C 109.5
H24A C24 H24C 109.5
H24B C24 H24C 109.5
C18 C25 H25A 109.5
C18 C25 H25B 109.5
H25A C25 H25B 109.5
C18 C25 H25C 109.5
H25A C25 H25C 109.5
H25B C25 H25C 109.5
C18 C26 H26A 109.5
C18 C26 H26B 109.5
H26A C26 H26B 109.5
C18 C26 H26C 109.5
H26A C26 H26C 109.5
H26B C26 H26C 109.5
C28 C27 C16 122.5(2)
C28 C27 H27 118.7
C16 C27 H27 118.7
C29 C28 C27 120.1(2)
C29 C28 H28 120.0
C27 C28 H28 120.0
C28 C29 C30 119.0(2)
C28 C29 H29 120.5
C30 C29 H29 120.5
C29 C30 C15 122.1(2)
C29 C30 H30 118.9
C15 C30 H30 118.9
C32 C31 C14 122.5(2)
C32 C31 H31 118.7
C14 C31 H31 118.7
C1 C32 C31 117.0(2)
C1 C32 H32 121.5
C31 C32 H32 121.5

loop_
_geom_bond_atom_site_label_1
_geom_bond_atom_site_label_2
_geom_bond_distance
O1 N1 1.237(2)
O2 N1 1.238(2)
O3 C4 1.435(2)
O3 H1X 0.73(2)
O4 C17 1.426(2)
O4 H2X 0.82(2)
N1 C1 1.461(3)
C1 C2 1.372(3)
C1 C32 1.374(3)
C2 C3 1.397(3)
C2 H2 0.9500
C3 C14 1.410(3)
C3 C4 1.550(3)
C4 C8 1.575(3)
C4 C5 1.603(3)
C5 C13 1.533(3)
C5 C12 1.534(3)
C5 C6 1.556(3)
C6 C7 1.531(3)
C6 C10 1.534(3)
C6 H6 1.0000
C7 C8 1.546(3)
C7 H7A 0.9900
C7 H7B 0.9900
C8 C11 1.523(3)
C8 C9 1.553(3)
C9 C10 1.553(3)
C9 H9A 0.9900
C9 H9B 0.9900
C10 H10A 0.9900
C10 H10B 0.9900
C11 H11A 0.9800
C11 H11B 0.9800
C11 H11C 0.9800
C12 H12A 0.9800
C12 H12B 0.9800
C12 H12C 0.9800
C13 H13A 0.9800
C13 H13B 0.9800
C13 H13C 0.9800
C14 C31 1.397(3)
C14 C15 1.511(3)
C15 C30 1.405(3)
C15 C16 1.411(3)
C16 C27 1.410(3)
C16 C17 1.548(3)
C17 C21 1.581(3)
C17 C18 1.604(3)
C18 C25 1.531(3)
C18 C26 1.537(3)
C18 C19 1.540(3)
C19 C23 1.523(3)
C19 C20 1.529(3)
C19 H19 1.0000
C20 C21 1.544(3)
C20 H20A 0.9900
C20 H20B 0.9900
C21 C24 1.523(3)
C21 C22 1.546(3)
C22 C23 1.543(3)
C22 H22A 0.9900
C22 H22B 0.9900
C23 H23A 0.9900
C23 H23B 0.9900
C24 H24A 0.9800
C24 H24B 0.9800
C24 H24C 0.9800
C25 H25A 0.9800
C25 H25B 0.9800
C25 H25C 0.9800
C26 H26A 0.9800
C26 H26B 0.9800
C26 H26C 0.9800
C27 C28 1.381(3)
C27 H27 0.9500
C28 C29 1.376(3)
C28 H28 0.9500
C29 C30 1.377(3)
C29 H29 0.9500
C30 H30 0.9500
C31 C32 1.378(3)
C31 H31 0.9500
C32 H32 0.9500

loop_
_geom_torsion_atom_site_label_1
_geom_torsion_atom_site_label_2
_geom_torsion_atom_site_label_3
_geom_torsion_atom_site_label_4
_geom_torsion
O1 N1 C1 C2 8.6(3)
O2 N1 C1 C2 -171.4(2)
O1 N1 C1 C32 -169.4(2)
O2 N1 C1 C32 10.5(3)
C32 C1 C2 C3 0.4(3)
N1 C1 C2 C3 -177.60(18)
C1 C2 C3 C14 -0.8(3)
C1 C2 C3 C4 177.98(19)
C2 C3 C4 O3 -152.15(18)
C14 C3 C4 O3 26.5(3)
C2 C3 C4 C8 -35.9(3)
C14 C3 C4 C8 142.73(19)
C2 C3 C4 C5 82.1(2)
C14 C3 C4 C5 -99.3(2)
O3 C4 C5 C13 -13.2(2)
C3 C4 C5 C13 110.0(2)
C8 C4 C5 C13 -125.34(18)
O3 C4 C5 C12 -134.74(17)
C3 C4 C5 C12 -11.5(2)
C8 C4 C5 C12 113.14(18)
O3 C4 C5 C6 108.04(18)
C3 C4 C5 C6 -128.76(18)
C8 C4 C5 C6 -4.1(2)
C13 C5 C6 C7 159.13(18)
C12 C5 C6 C7 -81.5(2)
C4 C5 C6 C7 38.3(2)
C13 C5 C6 C10 52.0(2)
C12 C5 C6 C10 171.35(17)
C4 C5 C6 C10 -68.8(2)
C10 C6 C7 C8 58.31(18)
C5 C6 C7 C8 -56.93(19)
C6 C7 C8 C11 -175.70(18)
C6 C7 C8 C9 -56.64(17)
C6 C7 C8 C4 53.63(18)
O3 C4 C8 C11 79.3(2)
C3 C4 C8 C11 -38.5(3)
C5 C4 C8 C11 -162.88(18)
O3 C4 C8 C7 -148.68(16)
C3 C4 C8 C7 93.5(2)
C5 C4 C8 C7 -30.9(2)
O3 C4 C8 C9 -45.2(2)
C3 C4 C8 C9 -163.05(18)
C5 C4 C8 C9 72.6(2)
C11 C8 C9 C10 160.58(17)
C7 C8 C9 C10 35.2(2)
C4 C8 C9 C10 -71.1(2)
C7 C6 C10 C9 -36.4(2)
C5 C6 C10 C9 71.8(2)
C8 C9 C10 C6 0.3(2)
C2 C3 C14 C31 -0.2(3)
C4 C3 C14 C31 -178.85(19)
C2 C3 C14 C15 -171.64(19)
C4 C3 C14 C15 9.7(3)
C31 C14 C15 C30 -83.5(2)
C3 C14 C15 C30 88.4(2)
C31 C14 C15 C16 91.1(3)
C3 C14 C15 C16 -97.0(3)
C30 C15 C16 C27 -3.5(3)
C14 C15 C16 C27 -177.92(19)
C30 C15 C16 C17 175.60(17)
C14 C15 C16 C17 1.2(3)
C27 C16 C17 O4 -160.95(18)
C15 C16 C17 O4 19.9(3)
C27 C16 C17 C21 -37.3(3)
C15 C16 C17 C21 143.6(2)
C27 C16 C17 C18 79.6(2)
C15 C16 C17 C18 -99.5(2)
O4 C17 C18 C25 -131.74(19)
C16 C17 C18 C25 -12.2(3)
C21 C17 C18 C25 112.7(2)
O4 C17 C18 C26 -11.0(2)
C16 C17 C18 C26 108.6(2)
C21 C17 C18 C26 -126.58(19)
O4 C17 C18 C19 110.76(18)
C16 C17 C18 C19 -129.66(18)
C21 C17 C18 C19 -4.85(19)
C25 C18 C19 C23 171.01(19)
C26 C18 C19 C23 52.9(3)
C17 C18 C19 C23 -68.3(2)
C25 C18 C19 C20 -81.7(2)
C26 C18 C19 C20 160.21(17)
C17 C18 C19 C20 38.97(19)
C23 C19 C20 C21 58.9(2)
C18 C19 C20 C21 -57.00(18)
C19 C20 C21 C24 -177.0(2)
C19 C20 C21 C22 -56.80(19)
C19 C20 C21 C17 52.89(19)
O4 C17 C21 C24 83.8(2)
C16 C17 C21 C24 -39.1(2)
C18 C17 C21 C24 -161.83(17)
O4 C17 C21 C20 -144.56(17)
C16 C17 C21 C20 92.51(19)
C18 C17 C21 C20 -30.18(19)
O4 C17 C21 C22 -41.3(2)
C16 C17 C21 C22 -164.23(17)
C18 C17 C21 C22 73.08(18)
C24 C21 C22 C23 160.5(2)
C20 C21 C22 C23 35.0(2)
C17 C21 C22 C23 -71.6(2)
C20 C19 C23 C22 -37.3(2)
C18 C19 C23 C22 71.7(2)
C21 C22 C23 C19 1.0(2)
C15 C16 C27 C28 2.5(3)
C17 C16 C27 C28 -176.70(18)
C16 C27 C28 C29 0.2(3)
C27 C28 C29 C30 -1.7(3)
C28 C29 C30 C15 0.5(3)
C16 C15 C30 C29 2.2(3)
C14 C15 C30 C29 177.31(19)
C3 C14 C31 C32 1.5(3)
C15 C14 C31 C32 173.99(19)
C2 C1 C32 C31 0.9(3)
N1 C1 C32 C31 178.91(18)
C14 C31 C32 C1 -1.9(3)
